data_2005619
loop_
_publ_author_name
'Robinson, P. D.'
'Hua, D. H.'
'Lagneau, N. M.'
'Chen, J.'

_publ_section_title (S<i>S</i>*,1<i>S</i>*,2<i>R</i>*)-1-(Hydroxymethyl)-2-(<i>p</i>-tolylsulfinyl)ferrocene
_journal_issue 11
_journal_name_full 'Acta Crystallographica Section C'
_journal_page_first 2757
_journal_page_last 2760
_journal_paper_doi 10.1107/S0108270196010165
_journal_volume 52
_journal_year 1996
_chemical_formula_iupac '[Fe (C13 H13 O2 S) (C5 H5)]'
_chemical_formula_sum 'C18 H18 Fe O2 S'
_chemical_formula_weight 354.25
_chemical_name_systematic
;
(SS*,1S*,2R*)-1-(Hydroxymethyl)-2-(p-toluenesulfinyl)ferrocene
;
_space_group_IT_number 14
_symmetry_cell_setting monoclinic
_symmetry_space_group_name_Hall '-P 2ybc'
_symmetry_space_group_name_H-M 'P 1 21/c 1'
_cell_angle_alpha 90.0
_cell_angle_beta 93.173(14)
_cell_angle_gamma 90.0
_cell_formula_units_Z 4
_cell_length_a 7.9286(16)
_cell_length_b 9.7444(14)
_cell_length_c 20.756(3)
_cell_measurement_reflns_used 25
_cell_measurement_temperature 296
_cell_measurement_theta_max 8.48
_cell_measurement_theta_min 7.52
_cell_volume 1601.1(5)
_computing_cell_refinement 'MSC/AFC Diffractometer Control Software'
_computing_data_collection
;
MSC/AFC Diffractometer Control Software
(Molecular Structure Corporation, 1988)
;
_computing_data_reduction 'TEXSAN PROCESS (Molecular Structure Corporation, 1985)'
_computing_molecular_graphics 'ORTEP (Johnson, 1965)'
_computing_publication_material 'TEXSAN FINISH, PLATON (Spek, 1990)'
_computing_structure_refinement 'TEXSAN LS'
_computing_structure_solution 'SHELXS86 (Sheldrick, 1985)'
_diffrn_ambient_temperature 296
_diffrn_measurement_device 'Rigaku AFC-5S diffractometer'
_diffrn_measurement_method '\w scans (rate 3\% min^-1^ in \w, 3 reps maximum)'
_diffrn_radiation_monochromator graphite
_diffrn_radiation_source x-ray_tube
_diffrn_radiation_type 'Mo K\a'
_diffrn_radiation_wavelength 0.71069
_diffrn_reflns_av_R_equivalents 0.054
_diffrn_reflns_limit_h_max 9
_diffrn_reflns_limit_h_min 0
_diffrn_reflns_limit_k_max 11
_diffrn_reflns_limit_k_min 0
_diffrn_reflns_limit_l_max 24
_diffrn_reflns_limit_l_min -24
_diffrn_reflns_number 3240
_diffrn_reflns_theta_max 25
_diffrn_reflns_theta_min 1.75
_diffrn_standards_decay_% 0.2
_diffrn_standards_interval_count 100
_diffrn_standards_number 3
_exptl_absorpt_coefficient_mu 1.068
_exptl_absorpt_correction_T_max 0.94
_exptl_absorpt_correction_T_min 0.83
_exptl_absorpt_correction_type
;
empirical, \y-scans (North, Phillips & Mathews, 1968)
;
_exptl_crystal_colour brown
_exptl_crystal_density_diffrn 1.4695(5)
_exptl_crystal_density_meas ?
_exptl_crystal_description plate
_exptl_crystal_F_000 736
_exptl_crystal_size_max 0.27
_exptl_crystal_size_mid 0.23
_exptl_crystal_size_min 0.06
_refine_diff_density_max 0.44
_refine_diff_density_min -0.51
_refine_ls_extinction_method none
_refine_ls_goodness_of_fit_obs 1.19
_refine_ls_hydrogen_treatment 'H atoms riding (C-H 0.95 \%A), H2 refxyz'
_refine_ls_matrix_type full
_refine_ls_number_parameters 202
_refine_ls_number_reflns 1541
_refine_ls_R_factor_obs 0.058
_refine_ls_shift/esd_max 0.001
_refine_ls_structure_factor_coef F
_refine_ls_weighting_details 'w = 4F~o~^2^/\s^2^(F~o~^2^)'
_refine_ls_weighting_scheme calc
_refine_ls_wR_factor_obs 0.047
_reflns_number_observed 1541
_reflns_number_total 3010
_reflns_observed_criterion '[I > 1.5\s(I)]'
_cod_data_source_file fg1218.cif
_cod_data_source_block default
_cod_depositor_comments
;
 Adding the _atom_site_type_symbol data item.

 Antanas Vaitkus,
 2017-02-07

 Marking atoms 'Cg1' and 'Cg2' as dummy atoms.

 Antanas Vaitkus,
 2017-02-07

The following automatic conversions were performed:

'_exptl_crystal_density_meas' value 'not_measured' was changed to '?'
- the value is perceived as not measured.

Automatic conversion script
Id: cif_fix_values 3008 2015-01-20 13:52:24Z robertas 

The following automatic conversions were performed:

'_refine_ls_weighting_scheme' value 'w = 4F~o~^2^/\s^2^(F~o~^2^)' was
changed to 'calc'. New tag '_refine_ls_weighting_details' was
created. The value of the new tag was set to 'w =
4F~o~^2^/\s^2^(F~o~^2^)'.

Automatic conversion script
Id: cif_fix_values 3143 2015-03-26 13:38:13Z robertas 
;
_cod_original_cell_volume 1601.2(5)
_cod_original_sg_symbol_H-M 'P 21/c'
_cod_database_code 2005619

loop_
_symmetry_equiv_pos_as_xyz
x,y,z
-x,1/2+y,1/2-z
-x,-y,-z
x,1/2-y,1/2+z

loop_
_atom_site_aniso_label
_atom_site_aniso_U_11
_atom_site_aniso_U_22
_atom_site_aniso_U_33
_atom_site_aniso_U_12
_atom_site_aniso_U_13
_atom_site_aniso_U_23
Fe 0.0334(5) 0.0295(5) 0.0298(5) 0.0045(6) -0.0033(4) -0.0014(5)
S1 0.0418(10) 0.0514(12) 0.0304(9) 0.0034(9) -0.0027(8) 0.0056(9)
O1 0.050(3) 0.068(4) 0.061(3) 0.010(3) -0.015(3) 0.033(3)
O2 0.103(5) 0.113(6) 0.096(5) -0.062(5) -0.053(4) 0.013(5)
C1 0.030(4) 0.039(4) 0.037(4) 0.015(3) -0.003(3) 0.003(3)
C2 0.028(4) 0.031(4) 0.035(4) 0.008(3) -0.001(3) 0.002(3)
C3 0.043(4) 0.026(4) 0.032(4) 0.005(3) 0.002(3) -0.007(3)
C4 0.055(4) 0.041(4) 0.026(3) 0.010(4) 0.007(3) -0.003(3)
C5 0.033(4) 0.048(5) 0.051(4) 0.008(3) 0.009(3) 0.003(4)
C6 0.066(5) 0.039(4) 0.058(5) 0.017(4) -0.012(4) -0.020(4)
C7 0.058(5) 0.035(5) 0.069(5) 0.024(4) 0.017(4) 0.000(4)
C8 0.042(4) 0.047(5) 0.072(6) 0.016(4) -0.013(4) -0.013(4)
C9 0.068(5) 0.045(5) 0.048(4) 0.015(5) -0.015(4) 0.013(4)
C10 0.051(5) 0.026(4) 0.088(6) 0.007(4) -0.005(5) 0.001(4)
C11 0.045(4) 0.054(5) 0.049(4) -0.008(4) -0.015(3) -0.002(4)
C12 0.038(4) 0.036(4) 0.030(4) 0.004(3) 0.005(3) 0.004(3)
C13 0.035(4) 0.033(4) 0.072(5) 0.007(3) 0.007(4) 0.003(4)
C14 0.036(4) 0.046(5) 0.077(6) 0.010(4) 0.003(4) 0.010(4)
C15 0.048(4) 0.045(5) 0.052(4) -0.006(4) 0.004(3) 0.007(4)
C16 0.062(5) 0.034(5) 0.071(6) 0.003(4) 0.007(4) -0.011(4)
C17 0.042(4) 0.038(5) 0.081(6) 0.009(4) 0.003(4) -0.003(4)
C18 0.056(5) 0.088(7) 0.101(7) -0.014(5) -0.004(5) -0.015(6)

loop_
_atom_site_label
_atom_site_type_symbol
_atom_site_fract_x
_atom_site_fract_y
_atom_site_fract_z
_atom_site_U_iso_or_equiv
_atom_site_thermal_displace_type
_atom_site_calc_flag
_atom_site_calc_attached_atom
Fe Fe 0.36662(11) 0.30985(10) 0.41085(4) 0.0311(3) Uani ? ?
S1 S 0.3708(2) 0.5610(2) 0.29594(8) 0.0414(6) Uani ? ?
O1 O 0.2473(6) 0.6734(5) 0.2781(2) 0.0603(19) Uani ? ?
O2 O 0.0024(8) 0.2025(8) 0.3160(3) 0.106(3) Uani ? ?
C1 C 0.1604(8) 0.3866(7) 0.3617(3) 0.036(2) Uani ? ?
C2 C 0.2954(7) 0.4834(6) 0.3661(3) 0.031(2) Uani ? ?
C3 C 0.3369(8) 0.5122(6) 0.4319(3) 0.034(2) Uani ? ?
C4 C 0.2297(8) 0.4336(7) 0.4690(3) 0.040(2) Uani ? ?
C5 C 0.1211(8) 0.3565(7) 0.4255(3) 0.044(3) Uani ? ?
C6 C 0.4103(10) 0.1305(8) 0.3658(4) 0.055(3) Uani ? ?
C7 C 0.5505(10) 0.2173(7) 0.3614(4) 0.054(3) Uani ? ?
C8 C 0.6122(9) 0.2473(8) 0.4240(4) 0.054(3) Uani ? ?
C9 C 0.5115(10) 0.1788(8) 0.4668(3) 0.054(3) Uani ? ?
C10 C 0.3861(10) 0.1068(7) 0.4316(4) 0.055(3) Uani ? ?
C11 C 0.0775(8) 0.3294(8) 0.3009(3) 0.050(3) Uani ? ?
C12 C 0.5561(8) 0.6461(7) 0.3304(3) 0.035(2) Uani ? ?
C13 C 0.7095(8) 0.5799(7) 0.3339(3) 0.047(3) Uani ? ?
C14 C 0.8498(9) 0.6500(8) 0.3570(4) 0.053(3) Uani ? ?
C15 C 0.8437(9) 0.7858(8) 0.3762(3) 0.048(3) Uani ? ?
C16 C 0.6894(10) 0.8488(7) 0.3709(4) 0.056(3) Uani ? ?
C17 C 0.5450(9) 0.7810(7) 0.3476(4) 0.054(3) Uani ? ?
C18 C 1.0000(10) 0.8617(10) 0.4015(4) 0.082(4) Uani ? ?
Cg1 . 0.2287(3) 0.4345(3) 0.41084(13) . . dum .
Cg2 . 0.4941(4) 0.1761(3) 0.40992(17) . . dum .
H2 H -0.092(12) 0.181(11) 0.294(4) 0.1284 Uiso ? ?
H3 H 0.42237 0.57371 0.44807 0.0408 Uiso calc C3
H4 H 0.22936 0.43211 0.51474 0.0483 Uiso calc C4
H5 H 0.03548 0.29484 0.43764 0.0529 Uiso calc C5
H6 H 0.29984 0.05171 0.44862 0.0675 Uiso calc C6
H7 H 0.52573 0.18077 0.51250 0.0651 Uiso calc C7
H8 H 0.70599 0.30410 0.43570 0.0657 Uiso calc C8
H9 H 0.59532 0.24960 0.32259 0.0643 Uiso calc C9
H10 H 0.34325 0.09412 0.33047 0.0662 Uiso calc C10
H11a H 0.15997 0.31527 0.26993 0.0596 Uiso calc C11
H11b H -0.00604 0.39110 0.28400 0.0596 Uiso calc C11
H13 H 0.71755 0.48687 0.32053 0.0555 Uiso calc C13
H14 H 0.95496 0.60375 0.36007 0.0632 Uiso calc C14
H16 H 0.68081 0.94204 0.38379 0.0670 Uiso calc C16
H17 H 0.44006 0.82759 0.34369 0.0654 Uiso calc C17
H18a H 1.07886 0.79805 0.42038 0.0983 Uiso calc C18
H18b H 1.04923 0.90775 0.36678 0.0983 Uiso calc C18
H18c H 0.97013 0.92668 0.43290 0.0983 Uiso calc C18

loop_
_atom_type_symbol
_atom_type_scat_dispersion_real
_atom_type_scat_dispersion_imag
_atom_type_scat_source
C .002 .002 International_Tables_Vol_IV_Table_2.3.1
H 0 0 International_Tables_Vol_IV_Table_2.3.1
O .008 .006 International_Tables_Vol_IV_Table_2.3.1
S .110 .124 International_Tables_Vol_IV_Table_2.3.1
Fe .301 .845 International_Tables_Vol_IV_Table_2.3.1

loop_
_geom_angle_atom_site_label_1
_geom_angle_atom_site_label_2
_geom_angle_atom_site_label_3
_geom_angle
_geom_angle_publ_flag
Cg1 Fe Cg2 175.77(15) yes
C2 Fe C1 41.6(3) no
C2 Fe C5 68.4(2) no
C2 Fe C4 68.4(3) no
C2 Fe C3 41.1(2) no
C2 Fe C10 160.3(3) no
C2 Fe C9 158.8(3) no
C2 Fe C8 123.9(3) no
C2 Fe C7 109.4(3) no
C2 Fe C6 124.7(3) no
C1 Fe C5 40.6(3) no
C1 Fe C4 69.0(3) no
C1 Fe C3 69.5(3) no
C1 Fe C10 121.2(3) no
C1 Fe C9 159.1(3) no
C1 Fe C8 156.2(3) no
C1 Fe C7 119.4(3) no
C1 Fe C6 103.9(3) no
C5 Fe C4 40.8(3) no
C5 Fe C3 68.2(3) no
C5 Fe C10 104.4(3) no
C5 Fe C9 124.6(3) no
C5 Fe C8 163.2(3) no
C5 Fe C7 152.8(3) no
C5 Fe C6 116.8(3) no
C4 Fe C3 40.1(3) no
C4 Fe C10 118.9(3) no
C4 Fe C9 109.4(3) no
C4 Fe C8 128.8(3) no
C4 Fe C7 165.8(3) no
C4 Fe C6 152.6(3) no
C3 Fe C10 155.1(3) no
C3 Fe C9 123.6(3) no
C3 Fe C8 112.4(3) no
C3 Fe C7 129.1(3) no
C3 Fe C6 164.1(3) no
C10 Fe C9 40.0(3) no
C10 Fe C8 67.7(3) no
C10 Fe C7 68.1(3) no
C10 Fe C6 40.7(3) no
C9 Fe C8 40.0(3) no
C9 Fe C7 67.3(3) no
C9 Fe C6 67.4(3) no
C8 Fe C7 39.9(3) no
C8 Fe C6 67.5(3) no
C7 Fe C6 40.5(3) no
O1 S1 C2 105.6(3) yes
O1 S1 C12 105.6(3) yes
C2 S1 C12 100.1(3) yes
C11 O2 H2 117(7) no
Fe C2 S1 130.1(3) no
Fe C2 C1 70.2(4) no
Fe C2 C3 71.0(3) no
S1 C2 C1 121.0(5) yes
S1 C2 C3 129.6(5) yes
C1 C2 C3 109.1(5) no
Fe C1 C2 68.2(3) no
Fe C1 C5 70.3(4) no
Fe C1 C11 126.3(5) no
C2 C1 C5 106.4(5) no
C2 C1 C11 126.4(6) yes
C5 C1 C11 127.2(6) yes
Fe C5 C1 69.1(4) no
Fe C5 C4 70.4(4) no
C1 C5 C4 109.2(6) no
Fe C4 C5 68.9(4) no
Fe C4 C3 69.1(4) no
C5 C4 C3 107.6(5) no
Fe C3 C2 67.9(3) no
Fe C3 C4 70.8(4) no
C2 C3 C4 107.8(5) no
Fe C10 C9 70.3(4) no
Fe C10 C6 69.3(4) no
C9 C10 C6 107.1(7) no
Fe C9 C10 69.7(4) no
Fe C9 C8 70.2(4) no
C10 C9 C8 108.9(6) no
Fe C8 C9 69.7(4) no
Fe C8 C7 69.8(4) no
C9 C8 C7 108.0(7) no
Fe C7 C8 70.2(4) no
Fe C7 C6 69.1(5) no
C8 C7 C6 107.7(7) no
Fe C6 C10 70.0(4) no
Fe C6 C7 70.5(4) no
C10 C6 C7 108.2(7) no
O2 C11 C1 108.0(5) yes
S1 C12 C13 120.3(5) yes
S1 C12 C17 118.9(5) yes
C13 C12 C17 120.5(6) no
C12 C13 C14 118.9(6) no
C13 C14 C15 122.5(7) no
C14 C15 C16 116.8(7) no
C14 C15 C18 121.8(7) no
C16 C15 C18 121.4(7) no
C15 C16 C17 122.2(7) no
C12 C17 C16 119.1(6) no

loop_
_geom_bond_atom_site_label_1
_geom_bond_atom_site_label_2
_geom_bond_distance
_geom_bond_publ_flag
Fe Cg1 1.634(3) yes
Fe Cg2 1.650(3) yes
Fe C2 1.996(6) no
Fe C1 2.022(6) no
Fe C5 2.038(6) no
Fe C4 2.058(7) no
Fe C3 2.036(6) no
Fe C10 2.029(7) no
Fe C9 2.037(7) no
Fe C8 2.044(7) no
Fe C7 2.039(8) no
Fe C6 2.021(8) no
S1 O1 1.502(5) yes
S1 C2 1.774(6) yes
S1 C12 1.800(7) yes
O2 C11 1.415(11) yes
C2 C1 1.426(9) no
C2 C3 1.415(9) yes
C1 C5 1.408(9) no
C1 C11 1.498(9) yes
C5 C4 1.427(9) no
C4 C3 1.405(9) no
C10 C9 1.391(11) no
C10 C6 1.409(12) no
C9 C8 1.397(11) no
C8 C7 1.394(12) no
C7 C6 1.404(11) no
C12 C13 1.375(9) no
C12 C17 1.366(10) no
C13 C14 1.369(10) no
C14 C15 1.384(11) no
C15 C16 1.368(11) no
C15 C18 1.512(11) yes
C16 C17 1.386(11) no

loop_
_geom_torsion_atom_site_label_1
_geom_torsion_atom_site_label_2
_geom_torsion_atom_site_label_3
_geom_torsion_atom_site_label_4
_geom_torsion
_geom_torsion_publ_flag
C1 Cg1 Cg2 C6 -6.2(5) no
C2 Cg1 Cg2 C7 -6.4(5) no
C3 Cg1 Cg2 C8 -6.9(5) no
C4 Cg1 Cg2 C9 -5.9(5) no
C5 Cg1 Cg2 C10 -7.3(5) no
O1 S1 C2 C1 79.6(5) no
O1 S1 C2 C3 -92.8(6) no
C12 S1 C2 C1 -170.9(5) no
C12 S1 C2 C3 16.7(6) no
O1 S1 C12 C13 -160.2(5) no
O1 S1 C12 C17 14.0(6) no
C2 S1 C12 C13 90.4(6) no
C2 S1 C12 C17 -95.4(6) no
S1 C2 C1 C5 -174.1(5) no
S1 C2 C1 C11 5.7(9) no
C3 C2 C1 C5 -0.3(8) no
C3 C2 C1 C11 179.5(6) no
S1 C2 C3 C4 173.5(5) no
C1 C2 C3 C4 0.4(8) no
C2 C1 C5 C4 0.1(8) no
C11 C1 C5 C4 -179.7(7) no
C2 C1 C11 O2 156.9(6) no
C5 C1 C11 O2 -23.3(9) no
C1 C5 C4 C3 0.1(13) no
C5 C4 C3 C2 -0.3(8) no
C6 C10 C9 C8 0.4(9) no
C9 C10 C6 C7 -0.1(11) no
C10 C9 C8 C7 -0.5(9) no
C9 C8 C7 C6 0.4(8) no
C8 C7 C6 C10 -0.2(9) no
S1 C12 C13 C14 176.3(6) no
C17 C12 C13 C14 2.2(10) no
S1 C12 C17 C16 -176.6(6) no
C13 C12 C17 C16 -2.4(11) no
C12 C13 C14 C15 -0.9(11) no
C13 C14 C15 C16 -0.3(11) no
C13 C14 C15 C18 -179.9(9) no
C14 C15 C16 C17 0.1(11) no
C18 C15 C16 C17 179.8(7) no
C15 C16 C17 C12 1.2(12) no
